data_7223913
loop_
_publ_author_name
'Vasisht, Karan'
'chadha, kunal'
'Karan, Maninder'
'Chadha, Renu'
'Bhalla, Yashika'
'Jena, Ashish'

_publ_section_title
;
 Enhancing biopharmaceutical parameters of bioflavonoid quercetin by
 cocrystallization.
;
_journal_name_full CrystEngComm
_journal_paper_doi 10.1039/C5CE01899D
_journal_year 2016
_chemical_compound_source 'Flavonoids, plants and fruits'
_chemical_formula_moiety 'C15 H10 O7, C6 H5 N O2'
_chemical_formula_sum 'C21 H15 N O9'
_chemical_formula_weight 425.34
_chemical_melting_point 501.81
_chemical_name_common QUER-PICO
_chemical_name_systematic 'Querecetin Picolinic acid cocrystal'
_space_group_IT_number 1
_space_group_name_Hall 'P 1'
_symmetry_cell_setting triclinic
_symmetry_Int_Tables_number 1
_symmetry_space_group_name_Hall 'P 1'
_symmetry_space_group_name_H-M 'P 1'
_audit_update_record
;
2015-09-24 deposited with the CCDC.
2016-01-15 downloaded from the CCDC.
;
_cell_angle_alpha 58.9404
_cell_angle_beta 92.1712
_cell_angle_gamma 99.6890
_cell_formula_units_Z 1
_cell_length_a 12.6465
_cell_length_b 7.9602
_cell_length_c 5.3536
_cell_measurement_reflns_used 109
_cell_measurement_temperature 498.15
_cell_measurement_theta_max 49.9904
_cell_measurement_theta_min 5.0084
_cell_volume 454.322
_diffrn_ambient_temperature 498.15
_diffrn_measurement_device_type 'PANalytical X'Pert'
_diffrn_radiation_probe x-ray
_diffrn_radiation_type 'Cu K\a'
_diffrn_radiation_wavelength 1.5046
_diffrn_reflns_limit_h_max 5
_diffrn_reflns_limit_h_min 0
_diffrn_reflns_limit_k_max 3
_diffrn_reflns_limit_k_min -3
_diffrn_reflns_limit_l_max 2
_diffrn_reflns_limit_l_min -2
_diffrn_reflns_number 3250
_diffrn_reflns_theta_max 49.9904
_diffrn_reflns_theta_min 5.0084
_diffrn_source 'ceramic X-ray tube'
_diffrn_source_type 'long fine focus'
_exptl_crystal_colour 'pale yellow'
_exptl_crystal_density_method 'not measured'
_exptl_crystal_F_000 220
_exptl_crystal_recrystallization_method 'Re-crystallisation from solvent: ethanol'
_pd_char_colour yellow
_pd_proc_ls_background_function 'polynomial order'
_pd_proc_ls_profile_function pseudo-Voigt
_pd_proc_ls_prof_R_factor 6.91
_pd_proc_ls_prof_wR_factor 9.19
_refine_ls_matrix_type full
_refine_ls_number_reflns 220
_refine_ls_number_restraints 0
_cod_data_source_file c5ce01899d2.cif
_cod_data_source_block Quer
_cod_database_code 7223913

loop_
_symmetry_equiv_pos_site_id
_symmetry_equiv_pos_as_xyz
1 x,y,z

loop_
_atom_site_label
_atom_site_type_symbol
_atom_site_fract_x
_atom_site_fract_y
_atom_site_fract_z
C1 C -0.10749 0.37497 1.11086
C2 C -0.17209 0.51811 1.02514
C3 C -0.16367 0.67406 0.73540
C4 C -0.09081 0.68816 0.53527
C5 C -0.02491 0.54620 0.62391
C6 C -0.03399 0.38976 0.91196
O7 O 0.02707 0.24066 1.00912
C8 C 0.11979 0.27358 0.85171
C9 C 0.13462 0.41944 0.56221
C10 C 0.05838 0.56132 0.42161
C11 C 0.23639 -0.13787 1.49664
C12 C 0.17723 0.00963 1.32715
C13 C 0.19547 0.12826 1.02324
C14 C 0.27972 0.09921 0.89361
C15 C 0.34054 -0.04582 1.06130
C16 C 0.31876 -0.16798 1.36128
O17 O 0.21762 -0.26239 1.79133
O18 O 0.37640 -0.31804 1.51749
O19 O 0.06402 0.69174 0.16315
O20 O 0.22154 0.44258 0.39503
O21 O -0.08786 0.84711 0.25572
O22 O -0.24395 0.51386 1.21232
H23 H -0.11259 0.24981 1.33800
H24 H -0.21546 0.78712 0.66362
H25 H 0.11226 0.02770 1.43794
H26 H 0.40496 -0.06911 0.95591
H27 H 0.15970 -0.23127 1.86137
H28 H 0.35307 -0.37343 1.71700
H29 H 0.27589 0.54738 0.38040
H30 H -0.03796 0.83455 0.13902
H31 H -0.25915 0.38248 1.38070
H32 H 0.29935 0.18145 0.65801
C33 C 0.53002 0.19538 0.30495
C34 C 0.51764 0.37866 0.06611
C35 C 0.56481 0.43475 -0.20311
N36 N 0.62070 0.32175 -0.24155
C37 C 0.63444 0.14213 -0.00931
C38 C 0.58890 0.07742 0.26647
C39 C 0.69866 0.01341 -0.04600
O40 O 0.75923 0.06320 -0.25299
O41 O 0.68209 -0.17800 0.18080
H42 H 0.49453 0.14613 0.52099
H43 H 0.47334 0.47813 0.08809
H44 H 0.55826 0.57725 -0.40128
H45 H 0.59901 -0.06645 0.45799
H46 H 0.72857 -0.25527 0.15790
